data_2240852
loop_
_publ_author_name
'Ould Saleck, Ahmed'
'Assani, Abderrazzak'
'Saadi, Mohamed'
'Mercier, Cyrille'
'Follet, Claudine'
'El Ammari, Lahcen'

_publ_section_title
;
 Crystal structure of alluaudite-type NaMg~3~(HPO~4~)~2~(PO~4~)
;
_journal_coeditor_code WM5174
_journal_issue 7
_journal_name_full 'Acta Crystallographica Section E'
_journal_page_first 813
_journal_page_last 815
_journal_paper_doi 10.1107/S205698901501155X
_journal_volume 71
_journal_year 2015
_chemical_formula_iupac 'Na Mg3 (H P O4)2 (P O4)'
_chemical_formula_structural 'Mg3 Na (P O4) (H P O4)2'
_chemical_formula_sum 'H2 Mg3 Na O12 P3'
_chemical_formula_weight 382.85
_chemical_name_systematic
;
Sodium trimagnesium bis(hydrogen phosphate) phosphate
;
_space_group_crystal_system monoclinic
_space_group_IT_number 15
_space_group_name_Hall '-C 2yc'
_space_group_name_H-M_alt 'C 1 2/c 1'
_symmetry_space_group_name_Hall '-C 2yc'
_symmetry_space_group_name_H-M 'C 1 2/c 1'
_atom_sites_solution_hydrogens difmap
_audit_creation_method SHELXL-2013
_cell_angle_alpha 90
_cell_angle_beta 113.805(2)
_cell_angle_gamma 90
_cell_formula_units_Z 4
_cell_length_a 11.8064(6)
_cell_length_b 12.0625(7)
_cell_length_c 6.4969(4)
_cell_measurement_reflns_used 1291
_cell_measurement_temperature 296(2)
_cell_measurement_theta_max 30.502
_cell_measurement_theta_min 2.531
_cell_volume 846.54(8)
_computing_cell_refinement
;
SAINT (Bruker, 2009)
;
_computing_data_collection
;
APEX2 (Bruker, 2009)
;
_computing_data_reduction
;
SAINT (Bruker, 2009)
;
_computing_molecular_graphics
;
ORTEP-3 for Windows (Farrugia, 2012) and DIAMOND (Brandenburg,
2006)
;
_computing_publication_material
;
publCIF (Westrip, 2010)
;
_computing_structure_refinement
;
SHELXL2013 (Sheldrick, 2015)
;
_computing_structure_solution
;
SHELXS (Sheldrick, 2008)
;
_diffrn_ambient_temperature 296(2)
_diffrn_measured_fraction_theta_full 1.000
_diffrn_measured_fraction_theta_max 1.000
_diffrn_measurement_device_type 'Bruker X8 APEX'
_diffrn_measurement_method '\f and \w scans'
_diffrn_radiation_monochromator graphite
_diffrn_radiation_source 'fine-focus sealed tube'
_diffrn_radiation_type MoK\a
_diffrn_radiation_wavelength 0.71073
_diffrn_reflns_av_R_equivalents 0.0384
_diffrn_reflns_limit_h_max 16
_diffrn_reflns_limit_h_min -16
_diffrn_reflns_limit_k_max 17
_diffrn_reflns_limit_k_min -17
_diffrn_reflns_limit_l_max 8
_diffrn_reflns_limit_l_min -9
_diffrn_reflns_number 9797
_diffrn_reflns_theta_full 25.242
_diffrn_reflns_theta_max 30.502
_diffrn_reflns_theta_min 2.531
_exptl_absorpt_coefficient_mu 1.055
_exptl_absorpt_correction_T_max 0.7475
_exptl_absorpt_correction_T_min 0.5037
_exptl_absorpt_correction_type multi-scan
_exptl_absorpt_process_details
;
(<i>SADABS</i>; Bruker, 2009)
;
_exptl_crystal_colour colourless
_exptl_crystal_density_diffrn 3.004
_exptl_crystal_description block
_exptl_crystal_F_000 760
_exptl_crystal_size_max 0.36
_exptl_crystal_size_mid 0.24
_exptl_crystal_size_min 0.18
_refine_diff_density_max 0.568
_refine_diff_density_min -0.543
_refine_ls_extinction_method none
_refine_ls_goodness_of_fit_ref 1.091
_refine_ls_hydrogen_treatment constr
_refine_ls_matrix_type full
_refine_ls_number_parameters 88
_refine_ls_number_reflns 1291
_refine_ls_number_restraints 0
_refine_ls_restrained_S_all 1.091
_refine_ls_R_factor_all 0.0304
_refine_ls_R_factor_gt 0.0250
_refine_ls_shift/su_max 0.000
_refine_ls_shift/su_mean 0.000
_refine_ls_structure_factor_coef Fsqd
_refine_ls_weighting_details 'w=1/[\s^2^(Fo^2^)+(0.0362P)^2^+1.4203P] where P=(Fo^2^+2Fc^2^)/3'
_refine_ls_weighting_scheme calc
_refine_ls_wR_factor_gt 0.0688
_refine_ls_wR_factor_ref 0.0719
_reflns_number_gt 1138
_reflns_number_total 1291
_reflns_threshold_expression 'I > 2\s(I)'
_cod_data_source_file wm5174sup1.cf
_cod_data_source_block I
_cod_database_code 2240852
_shelx_space_group_comment
;
The symmetry employed for this shelxl refinement is uniquely defined
by the following loop, which should always be used as a source of
symmetry information in preference to the above space-group names.
They are only intended as comments.
;
_shelxl_version_number .2013

loop_
_space_group_symop_operation_xyz
'x, y, z'
'-x, y, -z+1/2'
'x+1/2, y+1/2, z'
'-x+1/2, y+1/2, -z+1/2'
'-x, -y, -z'
'x, -y, z-1/2'
'-x+1/2, -y+1/2, -z'
'x+1/2, -y+1/2, z-1/2'

loop_
_atom_site_type_symbol
_atom_site_label
_atom_site_fract_x
_atom_site_fract_y
_atom_site_fract_z
_atom_site_U_iso_or_equiv
_atom_site_adp_type
_atom_site_calc_flag
_atom_site_occupancy
Mg Mg1 0.0000 0.27947(7) 0.2500 0.00857(18) Uani d 1
Mg Mg2 0.29000(6) 0.66219(5) 0.37489(10) 0.00643(14) Uani d 1
Na Na1 0.5000 0.52321(14) 0.7500 0.0308(4) Uani d 1
P P1 0.0000 0.68659(5) 0.2500 0.00564(14) Uani d 1
P P2 0.28093(4) 0.38887(3) 0.38603(7) 0.00494(11) Uani d 1
O O1 0.03662(11) 0.75858(10) 0.4624(2) 0.0078(2) Uani d 1
O O2 0.10795(12) 0.61003(10) 0.2634(2) 0.0084(2) Uani d 1
O O3 0.34567(12) 0.32859(10) 0.6116(2) 0.0073(2) Uani d 1
O O4 0.14051(11) 0.40754(10) 0.3420(2) 0.0085(2) Uani d 1
H H4 0.1241 0.4816 0.3033 0.013 Uiso d 1
O O5 0.28443(11) 0.32046(10) 0.1916(2) 0.0068(2) Uani d 1
O O6 0.34273(12) 0.50140(10) 0.4000(2) 0.0076(2) Uani d 1

loop_
_atom_site_aniso_label
_atom_site_aniso_U_11
_atom_site_aniso_U_22
_atom_site_aniso_U_33
_atom_site_aniso_U_12
_atom_site_aniso_U_13
_atom_site_aniso_U_23
Mg1 0.0081(4) 0.0088(4) 0.0094(4) 0.000 0.0041(3) 0.000
Mg2 0.0073(3) 0.0057(3) 0.0067(3) 0.0004(2) 0.0031(2) 0.0001(2)
Na1 0.0118(6) 0.0691(11) 0.0091(6) 0.000 0.0016(5) 0.000
P1 0.0051(3) 0.0063(3) 0.0044(3) 0.000 0.0007(2) 0.000
P2 0.0060(2) 0.00431(19) 0.0043(2) -0.00006(14) 0.00177(16) -0.00011(14)
O1 0.0063(6) 0.0110(5) 0.0054(5) -0.0010(4) 0.0014(5) -0.0022(4)
O2 0.0060(6) 0.0073(5) 0.0114(6) 0.0010(4) 0.0031(5) -0.0007(4)
O3 0.0086(6) 0.0080(5) 0.0049(5) 0.0020(4) 0.0024(5) 0.0016(4)
O4 0.0073(6) 0.0058(5) 0.0131(6) 0.0009(4) 0.0048(5) 0.0004(5)
O5 0.0077(6) 0.0077(5) 0.0052(5) 0.0003(4) 0.0028(5) -0.0009(4)
O6 0.0083(6) 0.0051(5) 0.0093(6) -0.0014(4) 0.0035(5) -0.0002(4)

loop_
_atom_type_symbol
_atom_type_description
_atom_type_scat_dispersion_real
_atom_type_scat_dispersion_imag
_atom_type_scat_source
O O 0.0106 0.0060 'International Tables Vol C Tables 4.2.6.8 and 6.1.1.4'
Na Na 0.0362 0.0249 'International Tables Vol C Tables 4.2.6.8 and 6.1.1.4'
Mg Mg 0.0486 0.0363 'International Tables Vol C Tables 4.2.6.8 and 6.1.1.4'
P P 0.1023 0.0942 'International Tables Vol C Tables 4.2.6.8 and 6.1.1.4'
H H 0.0000 0.0000 'International Tables Vol C Tables 4.2.6.8 and 6.1.1.4'

loop_
_geom_angle_atom_site_label_1
_geom_angle_atom_site_label_2
_geom_angle_atom_site_label_3
_geom_angle_site_symmetry_1
_geom_angle_site_symmetry_3
_geom_angle
O3 Mg1 O3 8_455 7_556 104.23(8)
O3 Mg1 O1 8_455 6_565 86.53(5)
O3 Mg1 O1 7_556 6_565 78.23(5)
O3 Mg1 O1 8_455 5_566 78.23(5)
O3 Mg1 O1 7_556 5_566 86.53(5)
O1 Mg1 O1 6_565 5_566 155.13(8)
O3 Mg1 O4 8_455 2 83.70(5)
O3 Mg1 O4 7_556 2 170.20(5)
O1 Mg1 O4 6_565 2 108.38(5)
O1 Mg1 O4 5_566 2 89.53(5)
O3 Mg1 O4 8_455 . 170.20(5)
O3 Mg1 O4 7_556 . 83.70(5)
O1 Mg1 O4 6_565 . 89.53(5)
O1 Mg1 O4 5_566 . 108.38(5)
O4 Mg1 O4 2 . 89.05(7)
O6 Mg2 O3 . 6_565 85.88(5)
O6 Mg2 O2 . . 88.80(5)
O3 Mg2 O2 6_565 . 111.03(6)
O6 Mg2 O5 . 4 172.05(6)
O3 Mg2 O5 6_565 4 91.58(5)
O2 Mg2 O5 . 4 85.07(5)
O6 Mg2 O5 . 6_566 98.45(5)
O3 Mg2 O5 6_565 6_566 162.38(6)
O2 Mg2 O5 . 6_566 86.23(5)
O5 Mg2 O5 4 6_566 86.22(5)
O6 Mg2 O1 . 7_566 100.87(6)
O3 Mg2 O1 6_565 7_566 79.79(5)
O2 Mg2 O1 . 7_566 166.18(6)
O5 Mg2 O1 4 7_566 86.06(5)
O5 Mg2 O1 6_566 7_566 82.62(5)
O6 Na1 O6 . 2_656 166.85(10)
O6 Na1 O6 . 6_566 86.56(4)
O6 Na1 O6 2_656 6_566 91.84(4)
O6 Na1 O6 . 5_666 91.84(4)
O6 Na1 O6 2_656 5_666 86.56(4)
O6 Na1 O6 6_566 5_666 166.01(10)
O6 Na1 O3 . . 56.06(5)
O6 Na1 O3 2_656 . 111.84(7)
O6 Na1 O3 6_566 . 62.51(5)
O6 Na1 O3 5_666 . 105.27(6)
O6 Na1 O3 . 2_656 111.84(7)
O6 Na1 O3 2_656 2_656 56.06(5)
O6 Na1 O3 6_566 2_656 105.27(6)
O6 Na1 O3 5_666 2_656 62.51(5)
O3 Na1 O3 . 2_656 71.02(6)
O6 Na1 O1 . 8_566 118.48(6)
O6 Na1 O1 2_656 8_566 74.30(5)
O6 Na1 O1 6_566 8_566 84.97(5)
O6 Na1 O1 5_666 8_566 107.88(6)
O3 Na1 O1 . 8_566 146.62(4)
O3 Na1 O1 2_656 8_566 129.17(3)
O6 Na1 O1 . 7_566 74.30(5)
O6 Na1 O1 2_656 7_566 118.48(7)
O6 Na1 O1 6_566 7_566 107.88(6)
O6 Na1 O1 5_666 7_566 84.97(5)
O3 Na1 O1 . 7_566 129.17(3)
O3 Na1 O1 2_656 7_566 146.62(4)
O1 Na1 O1 8_566 7_566 51.46(6)
O1 P1 O1 2 . 111.21(10)
O1 P1 O2 2 2 111.07(7)
O1 P1 O2 . 2 108.34(7)
O1 P1 O2 2 . 108.34(7)
O1 P1 O2 . . 111.07(7)
O2 P1 O2 2 . 106.73(10)
O5 P2 O6 . . 111.03(7)
O5 P2 O3 . . 111.42(7)
O6 P2 O3 . . 108.82(7)
O5 P2 O4 . . 107.74(7)
O6 P2 O4 . . 108.99(7)
O3 P2 O4 . . 108.78(7)

loop_
_geom_bond_atom_site_label_1
_geom_bond_atom_site_label_2
_geom_bond_site_symmetry_2
_geom_bond_distance
_geom_bond_publ_flag
Mg1 O3 8_455 2.1224(13) y
Mg1 O3 7_556 2.1224(13) ?
Mg1 O1 6_565 2.1312(12) y
Mg1 O1 5_566 2.1312(12) ?
Mg1 O4 2 2.1669(14) ?
Mg1 O4 . 2.1669(14) y
Mg2 O6 . 2.0234(13) y
Mg2 O3 6_565 2.0686(13) y
Mg2 O2 . 2.0696(14) y
Mg2 O5 4 2.0729(13) y
Mg2 O5 6_566 2.0955(13) y
Mg2 O1 7_566 2.1153(14) y
Na1 O6 . 2.2974(13) y
Na1 O6 2_656 2.2974(13) ?
Na1 O6 6_566 2.4386(13) ?
Na1 O6 5_666 2.4386(13) y
Na1 O3 . 2.8840(19) y
Na1 O3 2_656 2.8840(19) ?
Na1 O1 8_566 2.922(2) y
Na1 O1 7_566 2.922(2) ?
P1 O1 2 1.5372(12) y
P1 O1 . 1.5372(12) y
P1 O2 2 1.5476(13) y
P1 O2 . 1.5476(13) y
P2 O5 . 1.5234(12) y
P2 O6 . 1.5263(12) y
P2 O3 . 1.5349(13) y
P2 O4 . 1.5806(13) y
O4 H4 . 0.9269 ?

loop_
_geom_hbond_atom_site_label_D
_geom_hbond_atom_site_label_H
_geom_hbond_atom_site_label_A
_geom_hbond_distance_DH
_geom_hbond_distance_HA
_geom_hbond_distance_DA
_geom_hbond_angle_DHA
O4 H4 O2 0.93 1.57 2.4932(17) 173.7

_cod_database_fobs_code 2240852
